data_7048353
loop_
_publ_author_name
'Artem'ev, Alexander V.'
'Pritchina, Elena A.'
'Rakhmanova, Marianna I.'
'Gritsan, Nina P.'
'Bagryanskaya, Irina Yu'
'Malysheva, Svetlana F.'
'Belogorlova, Nataliya A.'

_publ_section_title
;
 Alkyl-dependent self-assembly of the first red-emitting zwitterionic
 {Cu<sub>4</sub>I<sub>6</sub>} clusters from
 [alkyl-P(2-Py)<sub>3</sub>]<sup>+</sup> salts and CuI: when size matters.
;
_journal_issue 7
_journal_name_full 'Dalton transactions (Cambridge, England : 2003)'
_journal_page_first 2328
_journal_page_last 2337
_journal_paper_doi 10.1039/c8dt04328k
_journal_volume 48
_journal_year 2019
_chemical_formula_moiety 'C36 H38 Cu4 I6 N6 P2'
_chemical_formula_sum 'C36 H38 Cu4 I6 N6 P2'
_chemical_formula_weight 1632.22
_chemical_name_systematic
;
 complex of copper(I) iodide with propyltri(pyridin-2-yl)phosphonium iodide
;
_space_group_crystal_system monoclinic
_space_group_IT_number 15
_space_group_name_Hall '-C 2yc'
_space_group_name_H-M_alt 'C 1 2/c 1'
_symmetry_space_group_name_Hall '-C 2yc'
_symmetry_space_group_name_H-M 'C 1 2/c 1'
_atom_sites_solution_hydrogens geom
_audit_creation_method SHELXL-2014/7
_audit_update_record
;
2017-10-13 deposited with the CCDC.
2018-12-11 downloaded from the CCDC.
;
_cell_angle_alpha 90
_cell_angle_beta 114.1870(10)
_cell_angle_gamma 90
_cell_formula_units_Z 4
_cell_length_a 23.5747(6)
_cell_length_b 12.1144(4)
_cell_length_c 17.7008(5)
_cell_measurement_reflns_used 9928
_cell_measurement_temperature 200(2)
_cell_measurement_theta_max 29.98
_cell_measurement_theta_min 2.51
_cell_volume 4611.4(2)
_computing_cell_refinement 'Bruker SAINT'
_computing_data_collection 'Bruker APEX2'
_computing_data_reduction 'Bruker SAINT'
_computing_molecular_graphics 'Bruker SHELXTL'
_computing_publication_material 'Bruker SHELXTL'
_computing_structure_refinement 'SHELXL-2014/7 (Sheldrick, 2014)'
_computing_structure_solution 'SHELXS-97 (Sheldrick, 2008)'
_diffrn_ambient_temperature 200(2)
_diffrn_measured_fraction_theta_full 0.998
_diffrn_measured_fraction_theta_max 0.939
_diffrn_measurement_device_type 'Bruker APEX-II CCD'
_diffrn_measurement_method '\f and \w scans'
_diffrn_radiation_type MoK\a
_diffrn_radiation_wavelength 0.71073
_diffrn_reflns_av_R_equivalents 0.0298
_diffrn_reflns_av_unetI/netI 0.0179
_diffrn_reflns_Laue_measured_fraction_full 0.998
_diffrn_reflns_Laue_measured_fraction_max 0.939
_diffrn_reflns_limit_h_max 32
_diffrn_reflns_limit_h_min -33
_diffrn_reflns_limit_k_max 16
_diffrn_reflns_limit_k_min -17
_diffrn_reflns_limit_l_max 23
_diffrn_reflns_limit_l_min -24
_diffrn_reflns_number 43842
_diffrn_reflns_point_group_measured_fraction_full 0.998
_diffrn_reflns_point_group_measured_fraction_max 0.939
_diffrn_reflns_theta_full 25.000
_diffrn_reflns_theta_max 30.031
_diffrn_reflns_theta_min 3.091
_diffrn_source 'sealed tube'
_exptl_absorpt_coefficient_mu 5.940
_exptl_absorpt_correction_T_max 0.7460
_exptl_absorpt_correction_T_min 0.6227
_exptl_absorpt_correction_type multi-scan
_exptl_absorpt_process_details SADABS
_exptl_crystal_colour red
_exptl_crystal_density_diffrn 2.351
_exptl_crystal_density_method 'not measured'
_exptl_crystal_description prism
_exptl_crystal_F_000 3040
_exptl_crystal_size_max 0.400
_exptl_crystal_size_mid 0.300
_exptl_crystal_size_min 0.300
_refine_diff_density_max 1.559
_refine_diff_density_min -1.440
_refine_diff_density_rms 0.092
_refine_ls_extinction_method none
_refine_ls_goodness_of_fit_ref 1.081
_refine_ls_hydrogen_treatment constr
_refine_ls_matrix_type full
_refine_ls_number_parameters 245
_refine_ls_number_reflns 6339
_refine_ls_number_restraints 0
_refine_ls_restrained_S_all 1.081
_refine_ls_R_factor_all 0.0230
_refine_ls_R_factor_gt 0.0199
_refine_ls_shift/su_max 0.007
_refine_ls_shift/su_mean 0.000
_refine_ls_structure_factor_coef Fsqd
_refine_ls_weighting_details 'w=1/[\s^2^(Fo^2^)+(0.0140P)^2^+13.8886P] where P=(Fo^2^+2Fc^2^)/3'
_refine_ls_weighting_scheme calc
_refine_ls_wR_factor_gt 0.0437
_refine_ls_wR_factor_ref 0.0447
_reflns_Friedel_coverage 0.000
_reflns_number_gt 5841
_reflns_number_total 6339
_reflns_threshold_expression 'I > 2\s(I)'
_cod_data_source_file c8dt04328k2.cif
_cod_data_source_block complex_2_m2
_cod_depositor_comments 'Adding full bibliography for 7048350--7048353.cif.'
_cod_database_code 7048353
_shelx_shelxl_version_number 2014/7
_shelx_space_group_comment
;
The symmetry employed for this shelxl refinement is uniquely defined
by the following loop, which should always be used as a source of
symmetry information in preference to the above space-group names.
They are only intended as comments.
;
_shelx_estimated_absorpt_t_min 0.200
_shelx_estimated_absorpt_t_max 0.269

loop_
_space_group_symop_operation_xyz
'x, y, z'
'-x, y, -z+1/2'
'x+1/2, y+1/2, z'
'-x+1/2, y+1/2, -z+1/2'
'-x, -y, -z'
'x, -y, z-1/2'
'-x+1/2, -y+1/2, -z'
'x+1/2, -y+1/2, z-1/2'

loop_
_atom_site_label
_atom_site_type_symbol
_atom_site_fract_x
_atom_site_fract_y
_atom_site_fract_z
_atom_site_U_iso_or_equiv
_atom_site_adp_type
_atom_site_occupancy
_atom_site_site_symmetry_order
_atom_site_calc_flag
_atom_site_refinement_flags_posn
_atom_site_refinement_flags_adp
I1 I 0.88935(2) 0.59473(2) 1.16723(2) 0.02821(4) Uani 1 1 d . .
I2 I 0.69569(2) 0.70286(2) 1.06372(2) 0.02087(4) Uani 1 1 d . .
I3 I 0.76073(2) 0.46041(2) 0.92717(2) 0.02669(4) Uani 1 1 d . .
Cu1 Cu 0.79163(2) 0.63019(3) 1.03237(2) 0.03252(7) Uani 1 1 d . .
Cu2 Cu 0.68221(2) 0.50971(2) 0.98835(2) 0.02299(6) Uani 1 1 d . .
P1 P 0.58793(3) 0.29448(5) 0.95853(3) 0.01655(10) Uani 1 1 d . .
N1 N 0.58672(9) 0.50655(16) 0.91387(12) 0.0217(4) Uani 1 1 d . .
N2 N 0.50000(10) 0.22030(18) 1.00114(14) 0.0262(4) Uani 1 1 d . .
N3 N 0.68053(9) 0.39972(16) 1.07877(12) 0.0204(4) Uani 1 1 d . .
C1 C 0.55950(13) 0.6019(2) 0.87772(15) 0.0285(5) Uani 1 1 d . .
H19 H 0.5851 0.6607 0.8747 0.034 Uiso 1 1 calc R U
C2 C 0.49590(14) 0.6174(2) 0.84490(16) 0.0343(6) Uani 1 1 d . .
H1 H 0.4784 0.6854 0.8191 0.041 Uiso 1 1 calc R U
C3 C 0.45800(13) 0.5336(2) 0.84988(18) 0.0361(6) Uani 1 1 d . .
H18 H 0.4142 0.5433 0.8281 0.043 Uiso 1 1 calc R U
C4 C 0.48491(12) 0.4350(2) 0.88715(17) 0.0295(5) Uani 1 1 d . .
H17 H 0.4601 0.3761 0.8921 0.035 Uiso 1 1 calc R U
C5 C 0.54891(10) 0.42473(18) 0.91706(14) 0.0192(4) Uani 1 1 d . .
C6 C 0.52845(10) 0.19701(18) 0.95059(14) 0.0193(4) Uani 1 1 d . .
C7 C 0.45209(11) 0.1566(2) 0.99435(17) 0.0289(5) Uani 1 1 d . .
H2 H 0.4320 0.1701 1.0303 0.035 Uiso 1 1 calc R U
C8 C 0.43006(12) 0.0711(2) 0.93701(17) 0.0302(6) Uani 1 1 d . .
H3 H 0.3945 0.0299 0.9324 0.036 Uiso 1 1 calc R U
C9 C 0.46036(12) 0.0473(2) 0.88733(16) 0.0303(6) Uani 1 1 d . .
H5 H 0.4467 -0.0120 0.8489 0.036 Uiso 1 1 calc R U
C10 C 0.51132(11) 0.11103(19) 0.89395(15) 0.0232(5) Uani 1 1 d . .
H4 H 0.5336 0.0961 0.8608 0.028 Uiso 1 1 calc R U
C11 C 0.64041(10) 0.31501(18) 1.06636(13) 0.0174(4) Uani 1 1 d . .
C12 C 0.63928(11) 0.2485(2) 1.12900(15) 0.0239(5) Uani 1 1 d . .
H9 H 0.6106 0.1891 1.1173 0.029 Uiso 1 1 calc R U
C13 C 0.68121(12) 0.2708(2) 1.20975(15) 0.0281(5) Uani 1 1 d . .
H6 H 0.6818 0.2267 1.2545 0.034 Uiso 1 1 calc R U
C14 C 0.72177(12) 0.3578(2) 1.22367(15) 0.0273(5) Uani 1 1 d . .
H8 H 0.7505 0.3752 1.2784 0.033 Uiso 1 1 calc R U
C15 C 0.72035(12) 0.4196(2) 1.15712(15) 0.0274(5) Uani 1 1 d . .
H7 H 0.7489 0.4789 1.1675 0.033 Uiso 1 1 calc R U
C16 C 0.63013(10) 0.25060(19) 0.89911(14) 0.0193(4) Uani 1 1 d . .
H16 H 0.6714 0.2868 0.9219 0.023 Uiso 1 1 calc R U
H15 H 0.6371 0.1700 0.9063 0.023 Uiso 1 1 calc R U
C17 C 0.59824(12) 0.2758(2) 0.80642(15) 0.0290(5) Uani 1 1 d . .
H10 H 0.5577 0.2373 0.7821 0.035 Uiso 1 1 calc R U
H11 H 0.5904 0.3561 0.7982 0.035 Uiso 1 1 calc R U
C18 C 0.63850(13) 0.2388(2) 0.76313(16) 0.0324(6) Uani 1 1 d . .
H12 H 0.6180 0.2576 0.7042 0.049 Uiso 1 1 calc R U
H13 H 0.6447 0.1587 0.7692 0.049 Uiso 1 1 calc R U
H14 H 0.6789 0.2760 0.7879 0.049 Uiso 1 1 calc R U

loop_
_atom_site_aniso_label
_atom_site_aniso_U_11
_atom_site_aniso_U_22
_atom_site_aniso_U_33
_atom_site_aniso_U_23
_atom_site_aniso_U_13
_atom_site_aniso_U_12
I1 0.03013(8) 0.03134(9) 0.02451(8) 0.00481(6) 0.01256(6) 0.00895(6)
I2 0.02344(7) 0.01766(7) 0.02088(7) -0.00108(5) 0.00842(6) 0.00070(5)
I3 0.03117(8) 0.02226(8) 0.03286(9) -0.00482(6) 0.01946(7) -0.00556(6)
Cu1 0.03102(17) 0.03406(18) 0.03227(17) -0.00197(14) 0.01276(14) -0.00153(14)
Cu2 0.02495(14) 0.02082(14) 0.02371(14) 0.00147(11) 0.01049(11) -0.00198(11)
P1 0.0174(3) 0.0149(2) 0.0182(3) -0.0016(2) 0.0082(2) -0.00079(19)
N1 0.0250(10) 0.0180(9) 0.0183(9) 0.0010(7) 0.0050(7) 0.0010(7)
N2 0.0258(10) 0.0270(11) 0.0302(11) -0.0038(8) 0.0160(9) -0.0012(8)
N3 0.0233(9) 0.0188(9) 0.0180(9) 0.0022(7) 0.0072(7) -0.0019(7)
C1 0.0379(14) 0.0184(11) 0.0235(12) 0.0007(9) 0.0068(10) 0.0017(10)
C2 0.0422(15) 0.0251(13) 0.0263(13) -0.0003(10) 0.0047(11) 0.0154(11)
C3 0.0275(13) 0.0358(15) 0.0384(15) -0.0044(12) 0.0067(11) 0.0125(11)
C4 0.0222(12) 0.0273(13) 0.0347(14) -0.0033(10) 0.0071(10) 0.0039(10)
C5 0.0216(10) 0.0173(10) 0.0179(10) -0.0033(8) 0.0074(8) 0.0027(8)
C6 0.0182(10) 0.0181(10) 0.0224(10) -0.0006(8) 0.0091(8) -0.0010(8)
C7 0.0229(12) 0.0331(13) 0.0345(13) 0.0069(11) 0.0156(10) 0.0039(10)
C8 0.0197(11) 0.0286(13) 0.0365(14) 0.0085(11) 0.0054(10) -0.0043(10)
C9 0.0314(13) 0.0230(12) 0.0269(12) 0.0001(10) 0.0021(10) -0.0062(10)
C10 0.0277(12) 0.0195(11) 0.0224(11) 0.0004(9) 0.0105(9) -0.0001(9)
C11 0.0194(10) 0.0158(10) 0.0178(10) -0.0003(8) 0.0085(8) 0.0017(8)
C12 0.0241(11) 0.0234(11) 0.0254(11) 0.0050(9) 0.0113(9) -0.0005(9)
C13 0.0282(12) 0.0360(14) 0.0218(11) 0.0102(10) 0.0120(10) 0.0040(10)
C14 0.0269(12) 0.0317(13) 0.0184(11) 0.0015(9) 0.0041(9) 0.0026(10)
C15 0.0265(12) 0.0243(12) 0.0230(11) 0.0023(9) 0.0019(9) -0.0046(9)
C16 0.0183(10) 0.0193(10) 0.0211(10) -0.0002(8) 0.0090(8) 0.0012(8)
C17 0.0312(13) 0.0377(14) 0.0203(11) 0.0045(10) 0.0127(10) 0.0099(11)
C18 0.0372(14) 0.0393(15) 0.0259(12) -0.0050(11) 0.0182(11) -0.0004(12)

loop_
_atom_type_symbol
_atom_type_description
_atom_type_scat_dispersion_real
_atom_type_scat_dispersion_imag
_atom_type_scat_source
C C 0.0033 0.0016 'International Tables Vol C Tables 4.2.6.8 and 6.1.1.4'
H H 0.0000 0.0000 'International Tables Vol C Tables 4.2.6.8 and 6.1.1.4'
N N 0.0061 0.0033 'International Tables Vol C Tables 4.2.6.8 and 6.1.1.4'
P P 0.1023 0.0942 'International Tables Vol C Tables 4.2.6.8 and 6.1.1.4'
Cu Cu 0.3201 1.2651 'International Tables Vol C Tables 4.2.6.8 and 6.1.1.4'
I I -0.4742 1.8119 'International Tables Vol C Tables 4.2.6.8 and 6.1.1.4'

loop_
_geom_angle_atom_site_label_1
_geom_angle_atom_site_label_2
_geom_angle_atom_site_label_3
_geom_angle
_geom_angle_site_symmetry_1
_geom_angle_site_symmetry_3
Cu2 I2 Cu1 62.868(10) . .
Cu2 I2 Cu1 111.169(11) . 7_667
Cu1 I2 Cu1 78.369(12) . 7_667
Cu2 I3 Cu1 64.171(11) . .
I1 Cu1 I3 113.676(14) . .
I1 Cu1 I2 111.755(13) . .
I3 Cu1 I2 112.604(13) . .
I1 Cu1 I2 114.440(13) . 7_667
I3 Cu1 I2 101.774(13) . 7_667
I2 Cu1 I2 101.631(12) . 7_667
I1 Cu1 Cu2 122.992(15) . .
I3 Cu1 Cu2 56.184(10) . .
I2 Cu1 Cu2 57.851(10) . .
I2 Cu1 Cu2 122.568(14) 7_667 .
N1 Cu2 N3 96.75(8) . .
N1 Cu2 I3 120.35(6) . .
N3 Cu2 I3 114.62(6) . .
N1 Cu2 I2 102.11(6) . .
N3 Cu2 I2 102.30(5) . .
I3 Cu2 I2 117.355(12) . .
N1 Cu2 Cu1 145.17(6) . .
N3 Cu2 Cu1 115.16(6) . .
I3 Cu2 Cu1 59.645(10) . .
I2 Cu2 Cu1 59.281(10) . .
C6 P1 C16 111.19(11) . .
C6 P1 C11 110.27(10) . .
C16 P1 C11 110.67(10) . .
C6 P1 C5 106.79(11) . .
C16 P1 C5 109.21(10) . .
C11 P1 C5 108.59(10) . .
C1 N1 C5 117.0(2) . .
C1 N1 Cu2 117.61(17) . .
C5 N1 Cu2 123.08(15) . .
C7 N2 C6 116.9(2) . .
C15 N3 C11 116.9(2) . .
C15 N3 Cu2 116.84(16) . .
C11 N3 Cu2 126.15(15) . .
N1 C1 C2 122.7(3) . .
N1 C1 H19 118.7 . .
C2 C1 H19 118.7 . .
C3 C2 C1 119.5(2) . .
C3 C2 H1 120.2 . .
C1 C2 H1 120.2 . .
C2 C3 C4 118.9(3) . .
C2 C3 H18 120.6 . .
C4 C3 H18 120.6 . .
C5 C4 C3 118.3(3) . .
C5 C4 H17 120.8 . .
C3 C4 H17 120.8 . .
N1 C5 C4 123.5(2) . .
N1 C5 P1 114.81(16) . .
C4 C5 P1 121.54(19) . .
N2 C6 C10 124.1(2) . .
N2 C6 P1 113.28(17) . .
C10 C6 P1 122.54(18) . .
N2 C7 C8 123.1(2) . .
N2 C7 H2 118.5 . .
C8 C7 H2 118.5 . .
C9 C8 C7 119.1(2) . .
C9 C8 H3 120.4 . .
C7 C8 H3 120.4 . .
C8 C9 C10 119.2(2) . .
C8 C9 H5 120.4 . .
C10 C9 H5 120.4 . .
C6 C10 C9 117.6(2) . .
C6 C10 H4 121.2 . .
C9 C10 H4 121.2 . .
N3 C11 C12 123.7(2) . .
N3 C11 P1 113.88(16) . .
C12 C11 P1 122.37(18) . .
C11 C12 C13 118.2(2) . .
C11 C12 H9 120.9 . .
C13 C12 H9 120.9 . .
C14 C13 C12 118.8(2) . .
C14 C13 H6 120.6 . .
C12 C13 H6 120.6 . .
C13 C14 C15 119.3(2) . .
C13 C14 H8 120.4 . .
C15 C14 H8 120.4 . .
N3 C15 C14 123.1(2) . .
N3 C15 H7 118.5 . .
C14 C15 H7 118.5 . .
C17 C16 P1 114.94(16) . .
C17 C16 H16 108.5 . .
P1 C16 H16 108.5 . .
C17 C16 H15 108.5 . .
P1 C16 H15 108.5 . .
H16 C16 H15 107.5 . .
C18 C17 C16 110.5(2) . .
C18 C17 H10 109.6 . .
C16 C17 H10 109.6 . .
C18 C17 H11 109.6 . .
C16 C17 H11 109.6 . .
H10 C17 H11 108.1 . .
C17 C18 H12 109.5 . .
C17 C18 H13 109.5 . .
H12 C18 H13 109.5 . .
C17 C18 H14 109.5 . .
H12 C18 H14 109.5 . .
H13 C18 H14 109.5 . .

loop_
_geom_bond_atom_site_label_1
_geom_bond_atom_site_label_2
_geom_bond_distance
_geom_bond_site_symmetry_2
I1 Cu1 2.5853(4) .
I2 Cu2 2.6474(3) .
I2 Cu1 2.6881(4) .
I2 Cu1 2.7367(4) 7_667
I3 Cu2 2.5686(3) .
I3 Cu1 2.6678(4) .
Cu1 I2 2.7368(4) 7_667
Cu1 Cu2 2.7828(5) .
Cu2 N1 2.092(2) .
Cu2 N3 2.0955(19) .
P1 C6 1.794(2) .
P1 C16 1.799(2) .
P1 C11 1.817(2) .
P1 C5 1.823(2) .
N1 C1 1.348(3) .
N1 C5 1.350(3) .
N2 C7 1.332(3) .
N2 C6 1.350(3) .
N3 C15 1.340(3) .
N3 C11 1.351(3) .
C1 C2 1.381(4) .
C1 H19 0.9500 .
C2 C3 1.379(4) .
C2 H1 0.9500 .
C3 C4 1.386(4) .
C3 H18 0.9500 .
C4 C5 1.385(3) .
C4 H17 0.9500 .
C6 C10 1.386(3) .
C7 C8 1.393(4) .
C7 H2 0.9500 .
C8 C9 1.372(4) .
C8 H3 0.9500 .
C9 C10 1.392(3) .
C9 H5 0.9500 .
C10 H4 0.9500 .
C11 C12 1.379(3) .
C12 C13 1.391(3) .
C12 H9 0.9500 .
C13 C14 1.376(4) .
C13 H6 0.9500 .
C14 C15 1.385(4) .
C14 H8 0.9500 .
C15 H7 0.9500 .
C16 C17 1.529(3) .
C16 H16 0.9900 .
C16 H15 0.9900 .
C17 C18 1.512(3) .
C17 H10 0.9900 .
C17 H11 0.9900 .
C18 H12 0.9800 .
C18 H13 0.9800 .
C18 H14 0.9800 .

loop_
_geom_torsion_atom_site_label_1
_geom_torsion_atom_site_label_2
_geom_torsion_atom_site_label_3
_geom_torsion_atom_site_label_4
_geom_torsion
C5 N1 C1 C2 0.0(4)
Cu2 N1 C1 C2 -163.5(2)
N1 C1 C2 C3 1.1(4)
C1 C2 C3 C4 -0.7(4)
C2 C3 C4 C5 -0.7(4)
C1 N1 C5 C4 -1.5(3)
Cu2 N1 C5 C4 161.00(19)
C1 N1 C5 P1 174.97(17)
Cu2 N1 C5 P1 -22.6(2)
C3 C4 C5 N1 1.8(4)
C3 C4 C5 P1 -174.4(2)
C6 P1 C5 N1 -176.39(16)
C16 P1 C5 N1 -56.06(19)
C11 P1 C5 N1 64.72(19)
C6 P1 C5 C4 0.1(2)
C16 P1 C5 C4 120.4(2)
C11 P1 C5 C4 -118.8(2)
C7 N2 C6 C10 -0.9(4)
C7 N2 C6 P1 175.05(18)
C16 P1 C6 N2 173.26(17)
C11 P1 C6 N2 50.1(2)
C5 P1 C6 N2 -67.68(19)
C16 P1 C6 C10 -10.7(2)
C11 P1 C6 C10 -133.8(2)
C5 P1 C6 C10 108.4(2)
C6 N2 C7 C8 -1.7(4)
N2 C7 C8 C9 3.0(4)
C7 C8 C9 C10 -1.7(4)
N2 C6 C10 C9 2.1(4)
P1 C6 C10 C9 -173.53(18)
C8 C9 C10 C6 -0.7(4)
C15 N3 C11 C12 -1.1(3)
Cu2 N3 C11 C12 -176.46(18)
C15 N3 C11 P1 179.67(18)
Cu2 N3 C11 P1 4.3(2)
C6 P1 C11 N3 -170.07(16)
C16 P1 C11 N3 66.49(19)
C5 P1 C11 N3 -53.38(19)
C6 P1 C11 C12 10.7(2)
C16 P1 C11 C12 -112.8(2)
C5 P1 C11 C12 127.4(2)
N3 C11 C12 C13 0.9(4)
P1 C11 C12 C13 -179.87(18)
C11 C12 C13 C14 0.1(4)
C12 C13 C14 C15 -0.8(4)
C11 N3 C15 C14 0.2(4)
Cu2 N3 C15 C14 176.0(2)
C13 C14 C15 N3 0.7(4)
C6 P1 C16 C17 81.2(2)
C11 P1 C16 C17 -155.93(18)
C5 P1 C16 C17 -36.4(2)
P1 C16 C17 C18 178.24(19)
